data_7034976
loop_
_publ_author_name
'Li, Cheng-Peng'
'Chen, Jing'
'Mu, Yu-Hai'
'Du, Miao'

_publ_section_title
;
 Exceptional sensitivity to the synthetic approach and halogen substituent
 for Zn(ii) coordination assemblies with 5-halonicotinic acids.
;
_journal_issue 24
_journal_name_full 'Dalton transactions (Cambridge, England : 2003)'
_journal_page_first 11109
_journal_page_last 11118
_journal_paper_doi 10.1039/c5dt00420a
_journal_volume 44
_journal_year 2015
_chemical_formula_sum 'C24 H26 Cl4 N4 O15 Zn2'
_chemical_formula_weight 883.07
_chemical_name_systematic
; 
 ? 
;
_space_group_IT_number 15
_symmetry_cell_setting monoclinic
_symmetry_space_group_name_Hall '-C 2yc'
_symmetry_space_group_name_H-M 'C 1 2/c 1'
_atom_sites_solution_hydrogens geom
_atom_sites_solution_primary direct
_atom_sites_solution_secondary difmap
_audit_creation_method SHELXL-97
_audit_update_record
;
2015-04-27 deposited with the CCDC.
2015-04-29 downloaded from the CCDC.
;
_cell_angle_alpha 90.00
_cell_angle_beta 119.614(5)
_cell_angle_gamma 90.00
_cell_formula_units_Z 4
_cell_length_a 14.8972(5)
_cell_length_b 16.8530(4)
_cell_length_c 14.5964(5)
_cell_measurement_reflns_used 2981
_cell_measurement_temperature 296(2)
_cell_measurement_theta_max 72.1254
_cell_measurement_theta_min 3.4800
_cell_volume 3185.9(2)
_computing_cell_refinement 'Bruker FRAMBO'
_computing_data_collection 'Bruker FRAMBO'
_computing_data_reduction 'Bruker SAINT'
_computing_molecular_graphics 'Bruker SHELXTL'
_computing_publication_material 'Bruker SHELXTL'
_computing_structure_refinement 'SHELXL-97 (Sheldrick, 1997)'
_computing_structure_solution 'SHELXS-97 (Sheldrick, 1990)'
_diffrn_ambient_temperature 296(2)
_diffrn_measured_fraction_theta_full 0.975
_diffrn_measured_fraction_theta_max 0.975
_diffrn_measurement_device_type 'CCD area detector'
_diffrn_measurement_method 'phi and omega scans'
_diffrn_radiation_monochromator graphite
_diffrn_radiation_source 'fine-focus sealed tube'
_diffrn_radiation_type CuK\a
_diffrn_radiation_wavelength 1.54178
_diffrn_reflns_av_R_equivalents 0.0322
_diffrn_reflns_limit_h_max 18
_diffrn_reflns_limit_h_min -18
_diffrn_reflns_limit_k_max 20
_diffrn_reflns_limit_k_min -15
_diffrn_reflns_limit_l_max 17
_diffrn_reflns_limit_l_min -17
_diffrn_reflns_number 5918
_diffrn_reflns_theta_full 72.27
_diffrn_reflns_theta_max 72.27
_diffrn_reflns_theta_min 4.31
_exptl_absorpt_coefficient_mu 5.646
_exptl_absorpt_correction_T_max 0.6021
_exptl_absorpt_correction_T_min 0.3981
_exptl_absorpt_correction_type multi-scan
_exptl_absorpt_process_details SADABS
_exptl_crystal_colour COLORLESS
_exptl_crystal_density_diffrn 1.841
_exptl_crystal_density_meas ?
_exptl_crystal_density_method 'not measured'
_exptl_crystal_description BLOCK
_exptl_crystal_F_000 1784
_exptl_crystal_size_max 0.20
_exptl_crystal_size_mid 0.10
_exptl_crystal_size_min 0.10
_platon_squeeze_details
;
;
_refine_diff_density_max 0.907
_refine_diff_density_min -0.625
_refine_diff_density_rms 0.113
_refine_ls_extinction_method none
_refine_ls_goodness_of_fit_ref 1.072
_refine_ls_hydrogen_treatment constr
_refine_ls_matrix_type full
_refine_ls_number_parameters 195
_refine_ls_number_reflns 3074
_refine_ls_number_restraints 0
_refine_ls_restrained_S_all 1.072
_refine_ls_R_factor_all 0.0468
_refine_ls_R_factor_gt 0.0417
_refine_ls_shift/su_max 0.001
_refine_ls_shift/su_mean 0.000
_refine_ls_structure_factor_coef Fsqd
_refine_ls_weighting_details 'calc w=1/[\s^2^(Fo^2^)+(0.0756P)^2^+1.4837P] where P=(Fo^2^+2Fc^2^)/3'
_refine_ls_weighting_scheme calc
_refine_ls_wR_factor_gt 0.1197
_refine_ls_wR_factor_ref 0.1246
_reflns_number_gt 2671
_reflns_number_total 3074
_reflns_threshold_expression >2sigma(I)
_cod_data_source_file c5dt00420a2.cif
_cod_data_source_block 2
_cod_depositor_comments
;
The following automatic conversions were performed:

'_symmetry_cell_setting' value 'Monoclinic' changed to 'monoclinic'
according to
/usr/data/users/saulius/crontab/automatic-downloads/rss-feeds/RSC/lib/dictionaries/cif_core.dic
dictionary named 'cif_core.dic' version 2.4.2 from 2011-04-26.

'_exptl_absorpt_correction_type' value 'MULTI-SCAN' changed to
'multi-scan' according to
/usr/data/users/saulius/crontab/automatic-downloads/rss-feeds/RSC/lib/dictionaries/cif_core.dic
dictionary named 'cif_core.dic' version 2.4.2 from 2011-04-26.

'_exptl_crystal_density_meas' value 'NONE' was changed to '?' - the
value is perceived as not measured.

Automatic conversion script
Id: cif_fix_values 3271 2015-04-21 07:52:19Z andrius 

 Adding full bibliography for 7034975--7034981.cif.
;
_cod_original_cell_volume 3185.92(17)
_cod_original_sg_symbol_H-M C2/c
_cod_database_code 7034976
_diffrn_reflns_av_uneti/net 0.0374

loop_
_symmetry_equiv_pos_as_xyz
'x, y, z'
'-x, y, -z+1/2'
'x+1/2, y+1/2, z'
'-x+1/2, y+1/2, -z+1/2'
'-x, -y, -z'
'x, -y, z-1/2'
'-x+1/2, -y+1/2, -z'
'x+1/2, -y+1/2, z-1/2'

loop_
_atom_site_label
_atom_site_type_symbol
_atom_site_fract_x
_atom_site_fract_y
_atom_site_fract_z
_atom_site_U_iso_or_equiv
_atom_site_adp_type
_atom_site_occupancy
_atom_site_symmetry_multiplicity
_atom_site_calc_flag
_atom_site_refinement_flags
Zn1 Zn 0.40533(3) 0.12229(2) 0.29006(3) 0.02359(15) Uani 1 1 d .
N1 N 0.32422(18) -0.04368(15) -0.16101(19) 0.0260(5) Uani 1 1 d .
N2 N 0.78017(19) 0.29172(15) 0.7410(2) 0.0272(5) Uani 1 1 d .
O1 O 0.33172(15) 0.07818(13) 0.13640(16) 0.0267(4) Uani 1 1 d .
O2 O 0.47658(15) 0.03702(13) 0.13967(17) 0.0307(5) Uani 1 1 d .
O3 O 0.48605(17) 0.17723(14) 0.44656(17) 0.0322(5) Uani 1 1 d .
O4 O 0.5899(2) 0.26319(15) 0.42656(19) 0.0425(6) Uani 1 1 d .
O5 O 0.5000 0.19262(17) 0.2500 0.0244(6) Uani 1 2 d S
H5A H 0.5290 0.2198 0.3064 0.037 Uiso 1 1 d R
C1 C 0.3816(2) 0.04924(17) 0.0953(2) 0.0244(6) Uani 1 1 d .
C2 C 0.3224(2) 0.02913(18) -0.0208(2) 0.0249(6) Uani 1 1 d .
C3 C 0.2338(2) 0.06873(18) -0.0916(2) 0.0274(6) Uani 1 1 d .
H3 H 0.2017 0.1048 -0.0689 0.033 Uiso 1 1 calc R
C4 C 0.1947(2) 0.05270(19) -0.1972(2) 0.0285(6) Uani 1 1 d .
C5 C 0.2401(2) -0.00345(19) -0.2304(2) 0.0288(6) Uani 1 1 d .
H5 H 0.2119 -0.0135 -0.3021 0.035 Uiso 1 1 calc R
C6 C 0.3651(2) -0.02641(18) -0.0585(2) 0.0262(6) Uani 1 1 d .
H6 H 0.4248 -0.0528 -0.0104 0.031 Uiso 1 1 calc R
C7 C 0.5624(2) 0.22364(18) 0.4807(2) 0.0274(6) Uani 1 1 d .
C8 C 0.6298(2) 0.23106(18) 0.5990(2) 0.0257(6) Uani 1 1 d .
C9 C 0.6111(2) 0.1901(2) 0.6695(3) 0.0323(7) Uani 1 1 d .
H9 H 0.5549 0.1561 0.6464 0.039 Uiso 1 1 calc R
C10 C 0.6786(3) 0.2013(2) 0.7758(3) 0.0347(7) Uani 1 1 d .
C11 C 0.7617(3) 0.25293(19) 0.8096(3) 0.0325(7) Uani 1 1 d .
H11 H 0.8052 0.2606 0.8815 0.039 Uiso 1 1 calc R
C12 C 0.7157(2) 0.28051(19) 0.6379(2) 0.0270(6) Uani 1 1 d .
H12 H 0.7290 0.3070 0.5900 0.032 Uiso 1 1 calc R
Cl1 Cl 0.08811(6) 0.10563(6) -0.29348(6) 0.0396(2) Uani 1 1 d .
Cl2 Cl 0.66130(8) 0.15075(7) 0.87079(8) 0.0604(3) Uani 1 1 d .

loop_
_atom_site_aniso_label
_atom_site_aniso_U_11
_atom_site_aniso_U_22
_atom_site_aniso_U_33
_atom_site_aniso_U_23
_atom_site_aniso_U_13
_atom_site_aniso_U_12
Zn1 0.0221(2) 0.0279(2) 0.0195(2) 0.00238(14) 0.00925(18) 0.00073(14)
N1 0.0235(12) 0.0310(13) 0.0237(12) -0.0031(10) 0.0118(10) 0.0003(10)
N2 0.0262(12) 0.0303(13) 0.0223(12) -0.0028(10) 0.0097(10) -0.0049(10)
O1 0.0267(10) 0.0315(11) 0.0209(10) -0.0016(8) 0.0111(9) 0.0037(8)
O2 0.0234(10) 0.0382(12) 0.0263(11) -0.0087(9) 0.0091(9) -0.0007(9)
O3 0.0298(11) 0.0391(12) 0.0223(11) -0.0046(9) 0.0089(9) -0.0100(9)
O4 0.0483(15) 0.0493(15) 0.0239(12) -0.0050(10) 0.0134(12) -0.0221(12)
O5 0.0247(14) 0.0292(15) 0.0168(13) 0.000 0.0083(12) 0.000
C1 0.0292(14) 0.0235(14) 0.0209(14) -0.0019(11) 0.0125(12) -0.0016(11)
C2 0.0254(13) 0.0277(14) 0.0225(14) 0.0000(11) 0.0125(12) -0.0017(11)
C3 0.0249(14) 0.0294(15) 0.0287(15) -0.0020(12) 0.0138(12) 0.0018(11)
C4 0.0225(13) 0.0349(16) 0.0268(15) -0.0001(12) 0.0111(12) 0.0036(12)
C5 0.0266(14) 0.0374(16) 0.0197(14) -0.0045(12) 0.0095(12) -0.0012(12)
C6 0.0243(14) 0.0278(14) 0.0245(15) -0.0014(11) 0.0105(12) 0.0002(11)
C7 0.0276(14) 0.0283(15) 0.0240(15) -0.0036(12) 0.0109(13) -0.0014(12)
C8 0.0239(14) 0.0276(15) 0.0223(15) -0.0033(11) 0.0089(13) -0.0017(11)
C9 0.0278(15) 0.0359(17) 0.0304(17) -0.0006(13) 0.0122(14) -0.0071(12)
C10 0.0361(17) 0.0422(19) 0.0265(16) 0.0035(13) 0.0159(14) -0.0090(14)
C11 0.0310(17) 0.0401(17) 0.0199(15) 0.0005(12) 0.0077(14) -0.0042(13)
C12 0.0290(14) 0.0295(15) 0.0213(15) -0.0024(12) 0.0115(13) -0.0064(12)
Cl1 0.0323(4) 0.0497(5) 0.0298(4) 0.0064(3) 0.0100(4) 0.0159(3)
Cl2 0.0612(6) 0.0826(8) 0.0342(5) 0.0121(5) 0.0212(5) -0.0304(6)

loop_
_atom_type_symbol
_atom_type_description
_atom_type_scat_dispersion_real
_atom_type_scat_dispersion_imag
_atom_type_scat_source
C C 0.0181 0.0091 'International Tables Vol C Tables 4.2.6.8 and 6.1.1.4'
H H 0.0000 0.0000 'International Tables Vol C Tables 4.2.6.8 and 6.1.1.4'
Cl Cl 0.3639 0.7018 'International Tables Vol C Tables 4.2.6.8 and 6.1.1.4'
N N 0.0311 0.0180 'International Tables Vol C Tables 4.2.6.8 and 6.1.1.4'
O O 0.0492 0.0322 'International Tables Vol C Tables 4.2.6.8 and 6.1.1.4'
Zn Zn -1.5491 0.6778 'International Tables Vol C Tables 4.2.6.8 and 6.1.1.4'

loop_
_geom_angle_atom_site_label_1
_geom_angle_atom_site_label_2
_geom_angle_atom_site_label_3
_geom_angle
_geom_angle_site_symmetry_1
_geom_angle_site_symmetry_3
O1 Zn1 O2 98.59(9) . 2_655
O1 Zn1 O5 88.32(7) . .
O2 Zn1 O5 90.36(8) 2_655 .
O1 Zn1 N1 93.13(9) . 6_556
O2 Zn1 N1 83.60(9) 2_655 6_556
O5 Zn1 N1 173.93(8) . 6_556
O1 Zn1 N2 88.50(9) . 8_455
O2 Zn1 N2 170.25(9) 2_655 8_455
O5 Zn1 N2 96.57(9) . 8_455
N1 Zn1 N2 89.36(9) 6_556 8_455
O1 Zn1 O3 175.30(9) . .
O2 Zn1 O3 83.37(9) 2_655 .
O5 Zn1 O3 87.39(7) . .
N1 Zn1 O3 91.33(9) 6_556 .
N2 Zn1 O3 90.07(9) 8_455 .
C6 N1 C5 118.2(3) . .
C6 N1 Zn1 119.16(19) . 6
C5 N1 Zn1 122.1(2) . 6
C11 N2 C12 118.4(3) . .
C11 N2 Zn1 122.6(2) . 8_556
C12 N2 Zn1 118.9(2) . 8_556
C1 O1 Zn1 121.91(18) . .
C1 O2 Zn1 126.9(2) . 2_655
C7 O3 Zn1 126.6(2) . .
Zn1 O5 Zn1 112.50(13) 2_655 .
Zn1 O5 H5A 118.4 2_655 .
Zn1 O5 H5A 97.1 . .
O2 C1 O1 126.9(3) . .
O2 C1 C2 115.3(2) . .
O1 C1 C2 117.7(2) . .
C3 C2 C6 119.0(3) . .
C3 C2 C1 122.8(3) . .
C6 C2 C1 117.9(3) . .
C4 C3 C2 117.5(3) . .
C4 C3 H3 121.3 . .
C2 C3 H3 121.3 . .
C3 C4 C5 121.1(3) . .
C3 C4 Cl1 120.7(2) . .
C5 C4 Cl1 118.2(2) . .
N1 C5 C4 121.1(3) . .
N1 C5 H5 119.4 . .
C4 C5 H5 119.4 . .
N1 C6 C2 123.0(3) . .
N1 C6 H6 118.5 . .
C2 C6 H6 118.5 . .
O4 C7 O3 126.5(3) . .
O4 C7 C8 116.0(3) . .
O3 C7 C8 117.5(3) . .
C9 C8 C12 118.7(3) . .
C9 C8 C7 123.1(3) . .
C12 C8 C7 118.2(3) . .
C8 C9 C10 117.8(3) . .
C8 C9 H9 121.1 . .
C10 C9 H9 121.1 . .
C9 C10 C11 120.7(3) . .
C9 C10 Cl2 120.8(2) . .
C11 C10 Cl2 118.5(3) . .
N2 C11 C10 121.2(3) . .
N2 C11 H11 119.4 . .
C10 C11 H11 119.4 . .
N2 C12 C8 123.2(3) . .
N2 C12 H12 118.4 . .
C8 C12 H12 118.4 . .

loop_
_geom_bond_atom_site_label_1
_geom_bond_atom_site_label_2
_geom_bond_distance
_geom_bond_site_symmetry_2
Zn1 O1 2.087(2) .
Zn1 O2 2.104(2) 2_655
Zn1 O5 2.1333(16) .
Zn1 N1 2.140(2) 6_556
Zn1 N2 2.184(2) 8_455
Zn1 O3 2.192(2) .
N1 C6 1.339(4) .
N1 C5 1.342(4) .
N1 Zn1 2.140(2) 6
N2 C11 1.334(4) .
N2 C12 1.340(4) .
N2 Zn1 2.184(2) 8_556
O1 C1 1.261(3) .
O2 C1 1.248(3) .
O2 Zn1 2.104(2) 2_655
O3 C7 1.262(4) .
O4 C7 1.248(4) .
O5 Zn1 2.1333(16) 2_655
O5 H5A 0.8500 .
C1 C2 1.513(4) .
C2 C3 1.381(4) .
C2 C6 1.389(4) .
C3 C4 1.379(4) .
C3 H3 0.9300 .
C4 C5 1.383(4) .
C4 Cl1 1.756(3) .
C5 H5 0.9300 .
C6 H6 0.9300 .
C7 C8 1.514(4) .
C8 C9 1.377(4) .
C8 C12 1.392(4) .
C9 C10 1.383(5) .
C9 H9 0.9300 .
C10 C11 1.388(4) .
C10 Cl2 1.752(3) .
C11 H11 0.9300 .
C12 H12 0.9300 .

loop_
_geom_torsion_atom_site_label_1
_geom_torsion_atom_site_label_2
_geom_torsion_atom_site_label_3
_geom_torsion_atom_site_label_4
_geom_torsion
_geom_torsion_site_symmetry_1
_geom_torsion_site_symmetry_4
O2 Zn1 O1 C1 -38.3(2) 2_655 .
O5 Zn1 O1 C1 51.8(2) . .
N1 Zn1 O1 C1 -122.3(2) 6_556 .
N2 Zn1 O1 C1 148.4(2) 8_455 .
O2 Zn1 O3 C7 84.7(3) 2_655 .
O5 Zn1 O3 C7 -6.0(3) . .
N1 Zn1 O3 C7 168.1(3) 6_556 .
N2 Zn1 O3 C7 -102.5(3) 8_455 .
O1 Zn1 O5 Zn1 -63.37(6) . 2_655
O2 Zn1 O5 Zn1 35.21(6) 2_655 2_655
N2 Zn1 O5 Zn1 -151.67(7) 8_455 2_655
O3 Zn1 O5 Zn1 118.56(6) . 2_655
Zn1 O2 C1 O1 -61.1(4) 2_655 .
Zn1 O2 C1 C2 116.8(2) 2_655 .
Zn1 O1 C1 O2 5.9(4) . .
Zn1 O1 C1 C2 -171.91(19) . .
O2 C1 C2 C3 -149.6(3) . .
O1 C1 C2 C3 28.5(4) . .
O2 C1 C2 C6 24.1(4) . .
O1 C1 C2 C6 -157.8(3) . .
C6 C2 C3 C4 -2.4(4) . .
C1 C2 C3 C4 171.3(3) . .
C2 C3 C4 C5 2.7(5) . .
C2 C3 C4 Cl1 -175.1(2) . .
C6 N1 C5 C4 -1.9(4) . .
Zn1 N1 C5 C4 -173.7(2) 6 .
C3 C4 C5 N1 -0.6(5) . .
Cl1 C4 C5 N1 177.3(2) . .
C5 N1 C6 C2 2.3(4) . .
Zn1 N1 C6 C2 174.3(2) 6 .
C3 C2 C6 N1 -0.1(5) . .
C1 C2 C6 N1 -174.1(3) . .
Zn1 O3 C7 O4 20.0(5) . .
Zn1 O3 C7 C8 -158.2(2) . .
O4 C7 C8 C9 -178.7(3) . .
O3 C7 C8 C9 -0.3(5) . .
O4 C7 C8 C12 0.0(4) . .
O3 C7 C8 C12 178.5(3) . .
C12 C8 C9 C10 0.7(5) . .
C7 C8 C9 C10 179.4(3) . .
C8 C9 C10 C11 0.8(5) . .
C8 C9 C10 Cl2 -179.3(3) . .
C12 N2 C11 C10 0.8(5) . .
Zn1 N2 C11 C10 177.0(3) 8_556 .
C9 C10 C11 N2 -1.6(5) . .
Cl2 C10 C11 N2 178.5(3) . .
C11 N2 C12 C8 0.8(5) . .
Zn1 N2 C12 C8 -175.6(2) 8_556 .
C9 C8 C12 N2 -1.5(5) . .
C7 C8 C12 N2 179.7(3) . .

loop_
_platon_squeeze_void_nr
_platon_squeeze_void_average_x
_platon_squeeze_void_average_y
_platon_squeeze_void_average_z
_platon_squeeze_void_volume
_platon_squeeze_void_count_electrons
_platon_squeeze_void_content
1 0.000 0.000 -0.009 348 106 ' '
2 0.500 0.500 0.061 348 106 ' '
